data_4037984
loop_
_publ_author_name
'Zheng, Guangfan'
'Duan, Xujing'
'Chen, Lu'
'Sun, Jiaqiong'
'Zhai, Shuailei'
'Li, Xiaojiao'
'Jing, Jierui'
'Li, Xingwei'

_publ_section_title
;
 Access to [4,3,1]-Bridged Carbocycles via Rhodium(III)-Catalyzed C-H
 Activation of 2-Arylindols and Annulation with Quinone Monoacetals.
;
_journal_name_full 'The Journal of organic chemistry'
_journal_paper_doi 10.1021/acs.joc.0c00018
_journal_year 2020
_chemical_formula_sum 'C23 H23 N O3'
_chemical_formula_weight 361.42
_space_group_IT_number 61
_space_group_name_Hall '-P 2ac 2ab'
_space_group_name_H-M_alt 'P b c a'
_symmetry_cell_setting orthorhombic
_symmetry_space_group_name_H-M 'P b c a'
_atom_sites_solution_hydrogens geom
_atom_sites_solution_primary direct
_atom_sites_solution_secondary difmap
_audit_creation_method SHELXL-97
_cell_angle_alpha 90.00
_cell_angle_beta 90.00
_cell_angle_gamma 90.00
_cell_formula_units_Z 8
_cell_length_a 9.200
_cell_length_b 17.273
_cell_length_c 23.090
_cell_measurement_reflns_used 9948
_cell_measurement_temperature 293(2)
_cell_measurement_theta_max 136.556
_cell_measurement_theta_min 6.394
_cell_volume 3669.269
_computing_cell_refinement 'Bruker XSCANS'
_computing_data_collection 'Bruker XSCANS'
_computing_data_reduction 'Bruker SHELXTL'
_computing_molecular_graphics 'Bruker SHELXTL'
_computing_publication_material 'Bruker SHELXTL'
_computing_structure_refinement 'Bruker SHELXTL'
_computing_structure_solution 'Bruker SHELXTL'
_diffrn_ambient_temperature 293(2)
_diffrn_measured_fraction_theta_full 0.998
_diffrn_measured_fraction_theta_max 0.998
_diffrn_measurement_device_type 'Bruker P4'
_diffrn_measurement_method '\w scans'
_diffrn_radiation_monochromator graphite
_diffrn_radiation_source 'fine-focus sealed tube'
_diffrn_radiation_type MoK\a
_diffrn_radiation_wavelength 0.71073
_diffrn_reflns_av_R_equivalents 0.0384
_diffrn_reflns_av_sigmaI/netI 0.0145
_diffrn_reflns_limit_h_max 11
_diffrn_reflns_limit_h_min -11
_diffrn_reflns_limit_k_max 20
_diffrn_reflns_limit_k_min -20
_diffrn_reflns_limit_l_max 27
_diffrn_reflns_limit_l_min -27
_diffrn_reflns_number 9942
_diffrn_reflns_theta_full 25.36
_diffrn_reflns_theta_max 25.36
_diffrn_reflns_theta_min 2.36
_exptl_absorpt_coefficient_mu 0.086
_exptl_absorpt_correction_type none
_exptl_crystal_colour colorless
_exptl_crystal_density_diffrn 1.309
_exptl_crystal_density_method 'not measured'
_exptl_crystal_description block
_exptl_crystal_F_000 1536
_refine_diff_density_max 0.346
_refine_diff_density_min -0.297
_refine_diff_density_rms 0.046
_refine_ls_extinction_method none
_refine_ls_goodness_of_fit_ref 0.656
_refine_ls_hydrogen_treatment mixed
_refine_ls_matrix_type full
_refine_ls_number_parameters 300
_refine_ls_number_reflns 3355
_refine_ls_number_restraints 0
_refine_ls_restrained_S_all 0.656
_refine_ls_R_factor_all 0.0517
_refine_ls_R_factor_gt 0.0512
_refine_ls_shift/su_max 0.000
_refine_ls_shift/su_mean 0.000
_refine_ls_structure_factor_coef Fsqd
_refine_ls_weighting_details 'calc w=1/[\s^2^(Fo^2^)+(0.1633P)^2^+5.1802P] where P=(Fo^2^+2Fc^2^)/3'
_refine_ls_weighting_scheme calc
_refine_ls_wR_factor_gt 0.1594
_refine_ls_wR_factor_ref 0.1601
_reflns_number_gt 3311
_reflns_number_total 3355
_reflns_threshold_expression >2\s(I)
_cod_data_source_file jo0c00018_si_002.cif
_cod_data_source_block 1
_cod_depositor_comments
;
The following automatic conversions were performed:

data item '_symmetry_cell_setting' value 'Orthorhombic' was changed
to 'orthorhombic' in accordance with the
/home/data/users/saulius/crontab/automatic-downloads/rss-feeds/ACS/lib/dictionaries/cif_core.dic
dictionary named 'cif_core.dic' version 2.4.2 last updated on
2011-04-26.

Automatic conversion script
Id: cif_fix_values 7556 2019-12-06 15:28:31Z antanas 
;
_cod_original_cell_volume 3669.3
_cod_original_sg_symbol_H-M 'Pbca '
_cod_database_code 4037984

loop_
_symmetry_equiv_pos_as_xyz
'x, y, z'
'-x+1/2, -y, z+1/2'
'x+1/2, -y+1/2, -z'
'-x, y+1/2, -z+1/2'
'-x, -y, -z'
'x-1/2, y, -z-1/2'
'-x-1/2, y-1/2, z'
'x, -y-1/2, z-1/2'

loop_
_atom_site_label
_atom_site_type_symbol
_atom_site_fract_x
_atom_site_fract_y
_atom_site_fract_z
_atom_site_U_iso_or_equiv
_atom_site_adp_type
_atom_site_occupancy
_atom_site_symmetry_multiplicity
_atom_site_calc_flag
_atom_site_refinement_flags
_atom_site_disorder_assembly
_atom_site_disorder_group
O1 O 0.14531(14) 0.19645(8) 0.16351(5) 0.0372(3) Uani 1 1 d . . .
O2 O 0.38388(15) 0.22626(8) 0.13492(6) 0.0395(4) Uani 1 1 d . . .
N1 N 0.64125(16) 0.05256(8) 0.05183(7) 0.0309(4) Uani 1 1 d . . .
O4 O 0.16176(15) -0.02617(8) 0.04942(6) 0.0412(4) Uani 1 1 d . . .
C1 C 0.5048(2) 0.12871(10) -0.04281(8) 0.0329(4) Uani 1 1 d . . .
C2 C 0.50558(18) 0.08682(9) 0.05975(8) 0.0296(4) Uani 1 1 d . . .
C3 C 0.46363(18) 0.07347(10) 0.11637(7) 0.0293(4) Uani 1 1 d . . .
C4 C 0.6848(2) 0.01687(10) 0.10150(8) 0.0318(4) Uani 1 1 d . . .
C5 C 0.20279(19) 0.17313(10) 0.06751(7) 0.0299(4) Uani 1 1 d . . .
C6 C 0.43737(19) 0.12986(9) 0.01196(7) 0.0302(4) Uani 1 1 d . . .
C7 C 0.5747(2) 0.02897(10) 0.14337(8) 0.0313(4) Uani 1 1 d . . .
C8 C 0.8232(2) -0.05565(12) 0.16882(9) 0.0422(5) Uani 1 1 d . . .
C9 C 0.15413(19) 0.03096(10) 0.08063(8) 0.0326(4) Uani 1 1 d . . .
C10 C 0.3286(2) 0.21622(11) -0.08428(8) 0.0351(4) Uani 1 1 d . . .
C11 C 0.30775(19) 0.17243(10) 0.01670(7) 0.0310(4) Uani 1 1 d . . .
C12 C 0.2586(2) 0.21571(11) -0.03142(8) 0.0354(4) Uani 1 1 d . . .
C13 C 0.0910(2) 0.10617(11) 0.06117(8) 0.0329(4) Uani 1 1 d . . .
C14 C 0.32739(19) 0.09589(10) 0.14791(8) 0.0308(4) Uani 1 1 d . . .
C15 C 0.5907(2) -0.00273(12) 0.19854(8) 0.0387(4) Uani 1 1 d . . .
C16 C 0.2105(2) 0.03164(11) 0.14161(8) 0.0352(4) Uani 1 1 d . . .
C17 C 0.7159(2) -0.04527(13) 0.21068(9) 0.0440(5) Uani 1 1 d . . .
C18 C 0.8089(2) -0.02540(11) 0.11355(9) 0.0368(4) Uani 1 1 d . . .
C19 C 0.4523(2) 0.16970(10) -0.08966(8) 0.0343(4) Uani 1 1 d . . .
C20 C 0.3566(3) 0.30438(12) 0.11727(12) 0.0515(6) Uani 1 1 d . . .
H20A H 0.4426 0.3349 0.1231 0.077 Uiso 1 1 calc R . .
H20B H 0.2785 0.3254 0.1399 0.077 Uiso 1 1 calc R . .
H20C H 0.3304 0.3052 0.0770 0.077 Uiso 1 1 calc R . .
C21 C 0.26710(19) 0.17417(10) 0.12877(8) 0.0315(4) Uani 1 1 d . . .
C22 C 0.2715(2) 0.26272(13) -0.13405(9) 0.0432(5) Uani 1 1 d . . .
H22A H 0.3339 0.2560 -0.1670 0.065 Uiso 1 1 calc R . .
H22B H 0.2687 0.3165 -0.1235 0.065 Uiso 1 1 calc R . .
H22C H 0.1752 0.2455 -0.1436 0.065 Uiso 1 1 calc R . .
C23 C 0.1728(3) 0.20601(15) 0.22398(9) 0.0518(6) Uani 1 1 d . . .
H23A H 0.0844 0.2205 0.2432 0.078 Uiso 1 1 calc R . .
H23B H 0.2444 0.2458 0.2295 0.078 Uiso 1 1 calc R . .
H23C H 0.2080 0.1582 0.2399 0.078 Uiso 1 1 calc R . .
H7 H 0.499(2) 0.1674(11) -0.1260(9) 0.026(5) Uiso 1 1 d . . .
H9 H 0.147(2) 0.2239(12) 0.0643(8) 0.027(5) Uiso 1 1 d . . .
H4 H 0.886(3) -0.0317(12) 0.0826(10) 0.040(6) Uiso 1 1 d . . .
H10 H 0.056(3) 0.1024(13) 0.0213(10) 0.043(6) Uiso 1 1 d . . .
H12 H 0.348(2) 0.0993(12) 0.1854(10) 0.037(6) Uiso 1 1 d . . .
H11 H 0.003(2) 0.1154(12) 0.0849(9) 0.037(5) Uiso 1 1 d . . .
H13 H 0.129(3) 0.0394(14) 0.1705(11) 0.051(7) Uiso 1 1 d . . .
H8 H 0.167(2) 0.2503(12) -0.0276(9) 0.036(5) Uiso 1 1 d . . .
H1 H 0.515(4) 0.0065(17) 0.2248(12) 0.075(9) Uiso 1 1 d . . .
H6 H 0.593(3) 0.0979(15) -0.0466(11) 0.055(7) Uiso 1 1 d . . .
H14 H 0.251(3) -0.0204(14) 0.1529(10) 0.042(6) Uiso 1 1 d . . .
H3 H 0.908(3) -0.0867(14) 0.1799(10) 0.047(6) Uiso 1 1 d . . .
H2 H 0.731(3) -0.0697(14) 0.2514(12) 0.057(7) Uiso 1 1 d . . .
H5 H 0.694(3) 0.0513(14) 0.0177(11) 0.047(6) Uiso 1 1 d . . .

loop_
_atom_site_aniso_label
_atom_site_aniso_U_11
_atom_site_aniso_U_22
_atom_site_aniso_U_33
_atom_site_aniso_U_23
_atom_site_aniso_U_13
_atom_site_aniso_U_12
O1 0.0375(7) 0.0440(8) 0.0301(7) -0.0105(5) 0.0021(5) 0.0121(6)
O2 0.0368(7) 0.0322(7) 0.0493(8) -0.0127(6) -0.0077(6) 0.0005(5)
N1 0.0300(8) 0.0280(7) 0.0348(8) -0.0030(6) 0.0048(6) -0.0008(6)
O4 0.0362(7) 0.0347(7) 0.0529(8) -0.0133(6) 0.0088(6) -0.0026(5)
C1 0.0320(9) 0.0294(9) 0.0374(9) -0.0060(7) 0.0068(7) -0.0064(7)
C2 0.0274(8) 0.0251(8) 0.0363(9) -0.0071(7) 0.0034(7) -0.0020(6)
C3 0.0268(8) 0.0278(8) 0.0333(9) -0.0047(7) -0.0003(7) 0.0020(6)
C4 0.0311(9) 0.0269(8) 0.0373(9) -0.0070(7) 0.0003(7) -0.0042(7)
C5 0.0315(9) 0.0263(8) 0.0318(9) -0.0039(6) 0.0006(7) 0.0032(7)
C6 0.0318(8) 0.0254(8) 0.0333(9) -0.0046(6) 0.0024(7) -0.0047(7)
C7 0.0308(9) 0.0280(9) 0.0350(9) -0.0055(7) -0.0024(7) 0.0005(7)
C8 0.0379(10) 0.0400(10) 0.0486(11) -0.0063(8) -0.0106(9) 0.0097(8)
C9 0.0252(8) 0.0331(9) 0.0395(10) -0.0042(7) 0.0077(7) -0.0042(7)
C10 0.0380(10) 0.0316(9) 0.0356(9) 0.0012(7) -0.0040(8) -0.0056(7)
C11 0.0341(9) 0.0277(8) 0.0312(9) -0.0047(7) 0.0007(7) -0.0032(7)
C12 0.0365(10) 0.0317(9) 0.0380(10) -0.0018(7) -0.0013(8) 0.0001(7)
C13 0.0312(9) 0.0346(9) 0.0327(9) -0.0042(7) 0.0037(7) -0.0010(7)
C14 0.0302(9) 0.0362(10) 0.0259(8) -0.0035(7) 0.0004(7) 0.0058(7)
C15 0.0404(10) 0.0410(10) 0.0348(10) -0.0036(8) -0.0002(8) 0.0061(8)
C16 0.0335(9) 0.0352(10) 0.0370(10) 0.0041(7) 0.0071(7) 0.0021(8)
C17 0.0513(12) 0.0459(11) 0.0349(10) -0.0033(8) -0.0103(9) 0.0093(9)
C18 0.0337(9) 0.0328(9) 0.0438(10) -0.0069(8) -0.0020(8) -0.0022(7)
C19 0.0334(9) 0.0329(9) 0.0366(10) -0.0017(7) -0.0002(8) -0.0060(7)
C20 0.0527(13) 0.0312(10) 0.0705(15) -0.0112(10) -0.0122(11) -0.0036(9)
C21 0.0305(9) 0.0311(9) 0.0328(9) -0.0074(7) 0.0022(7) 0.0042(7)
C22 0.0461(11) 0.0443(11) 0.0392(10) 0.0049(8) -0.0063(9) 0.0007(9)
C23 0.0542(13) 0.0671(14) 0.0340(10) -0.0182(10) -0.0019(9) 0.0181(11)

loop_
_atom_type_symbol
_atom_type_description
_atom_type_scat_dispersion_real
_atom_type_scat_dispersion_imag
_atom_type_scat_source
C C 0.0033 0.0016 'International Tables Vol C Tables 4.2.6.8 and 6.1.1.4'
H H 0.0000 0.0000 'International Tables Vol C Tables 4.2.6.8 and 6.1.1.4'
N N 0.0061 0.0033 'International Tables Vol C Tables 4.2.6.8 and 6.1.1.4'
O O 0.0106 0.0060 'International Tables Vol C Tables 4.2.6.8 and 6.1.1.4'

loop_
_geom_angle_atom_site_label_1
_geom_angle_atom_site_label_2
_geom_angle_atom_site_label_3
_geom_angle
_geom_angle_site_symmetry_1
_geom_angle_site_symmetry_3
_geom_angle_publ_flag
C23 O1 C21 116.15(15) . . ?
C21 O2 C20 116.08(15) . . ?
C4 N1 C2 110.20(15) . . ?
C19 C1 C6 122.85(17) . . ?
C3 C2 N1 107.65(15) . . ?
C3 C2 C6 132.41(16) . . ?
N1 C2 C6 119.90(15) . . ?
C2 C3 C7 107.70(15) . . ?
C2 C3 C14 130.48(16) . . ?
C7 C3 C14 121.78(16) . . ?
N1 C4 C18 130.60(17) . . ?
N1 C4 C7 107.32(16) . . ?
C18 C4 C7 122.07(18) . . ?
C11 C5 C21 117.84(15) . . ?
C11 C5 C13 109.99(14) . . ?
C21 C5 C13 110.54(14) . . ?
C11 C6 C1 116.81(16) . . ?
C11 C6 C2 124.61(16) . . ?
C1 C6 C2 118.58(16) . . ?
C4 C7 C15 119.39(17) . . ?
C4 C7 C3 107.12(16) . . ?
C15 C7 C3 133.48(18) . . ?
C18 C8 C17 121.57(18) . . ?
O4 C9 C16 122.62(17) . . ?
O4 C9 C13 123.15(18) . . ?
C16 C9 C13 114.22(15) . . ?
C12 C10 C19 117.05(17) . . ?
C12 C10 C22 121.21(18) . . ?
C19 C10 C22 121.71(18) . . ?
C6 C11 C12 119.15(16) . . ?
C6 C11 C5 127.13(16) . . ?
C12 C11 C5 113.53(16) . . ?
C10 C12 C11 123.30(18) . . ?
C9 C13 C5 111.24(15) . . ?
C3 C14 C21 113.04(15) . . ?
C3 C14 C16 110.41(14) . . ?
C21 C14 C16 110.75(15) . . ?
C17 C15 C7 118.51(19) . . ?
C9 C16 C14 109.45(14) . . ?
C15 C17 C8 120.90(19) . . ?
C8 C18 C4 117.56(19) . . ?
C1 C19 C10 120.65(17) . . ?
O2 C21 O1 111.66(13) . . ?
O2 C21 C5 113.25(15) . . ?
O1 C21 C5 102.61(13) . . ?
O2 C21 C14 105.04(14) . . ?
O1 C21 C14 111.12(15) . . ?
C5 C21 C14 113.37(14) . . ?

loop_
_geom_bond_atom_site_label_1
_geom_bond_atom_site_label_2
_geom_bond_distance
_geom_bond_site_symmetry_2
_geom_bond_publ_flag
O1 C23 1.428(2) . ?
O1 C21 1.431(2) . ?
O2 C21 1.408(2) . ?
O2 C20 1.432(3) . ?
N1 C4 1.362(2) . ?
N1 C2 1.393(2) . ?
O4 C9 1.224(2) . ?
C1 C19 1.380(3) . ?
C1 C6 1.409(2) . ?
C2 C3 1.382(2) . ?
C2 C6 1.471(3) . ?
C3 C7 1.423(2) . ?
C3 C14 1.501(2) . ?
C4 C18 1.383(3) . ?
C4 C7 1.416(3) . ?
C5 C11 1.519(2) . ?
C5 C21 1.533(2) . ?
C5 C13 1.554(2) . ?
C6 C11 1.405(3) . ?
C7 C15 1.394(3) . ?
C8 C18 1.385(3) . ?
C8 C17 1.393(3) . ?
C9 C16 1.500(3) . ?
C9 C13 1.492(3) . ?
C10 C12 1.380(3) . ?
C10 C19 1.399(3) . ?
C10 C22 1.497(3) . ?
C11 C12 1.414(3) . ?
C14 C21 1.527(2) . ?
C14 C16 1.552(3) . ?
C15 C17 1.395(3) . ?
